data_2312194
loop_
_publ_author_name
'Shahed, H.'
'Sharma, N.'
'Angst, M.'
'Voigt, J.'
'Per&#xdf;on, J'
'Prakash, P.'
'T&#xf6;rnroos, K W'
'Chernyshov, D.'
'Gildenast, H.'
'Ohl, M.'
'Saffarini, G.'
'Grzechnik, A.'
'Friese, K.'

_publ_section_title
;
 Structural insight into the cooperativity of spin crossover compounds.
;
_journal_issue 'Pt 5'
_journal_name_full 'Acta crystallographica Section B, Structural science, crystal engineering and materials'
_journal_page_first 354
_journal_page_last 367
_journal_paper_doi 10.1107/S2052520623005814
_journal_volume 79
_journal_year 2023
_chemical_formula_sum 'C38 H28 Fe N6 S2'
_chemical_formula_weight 688.63
_space_group_crystal_system monoclinic
_space_group_IT_number 14
_space_group_name_Hall '-P 2ybc'
_space_group_name_H-M_alt 'P 1 21/c 1'
_atom_sites_solution_hydrogens geom
_audit_creation_method SHELXL-2018/3
_cell_angle_alpha 90
_cell_angle_beta 115.7747(14)
_cell_angle_gamma 90
_cell_formula_units_Z 4
_cell_length_a 17.2891(2)
_cell_length_b 12.47380(10)
_cell_length_c 17.2395(2)
_cell_measurement_reflns_used 11113
_cell_measurement_temperature 293(2)
_cell_measurement_theta_max 31.216
_cell_measurement_theta_min 1.863
_cell_volume 3347.99(7)
_computing_structure_refinement 'SHELXL-2018/3 (Sheldrick, 2018)'
_diffrn_ambient_temperature 293(2)
_diffrn_measured_fraction_theta_full 0.970
_diffrn_measured_fraction_theta_max 0.939
_diffrn_measurement_device_type '4-circle diffractometer'
_diffrn_radiation_type Synchrotron
_diffrn_radiation_wavelength 0.63582
_diffrn_reflns_av_R_equivalents 0.0311
_diffrn_reflns_av_unetI/netI 0.0316
_diffrn_reflns_Laue_measured_fraction_full 0.970
_diffrn_reflns_Laue_measured_fraction_max 0.939
_diffrn_reflns_limit_h_max 23
_diffrn_reflns_limit_h_min -22
_diffrn_reflns_limit_k_max 16
_diffrn_reflns_limit_k_min -16
_diffrn_reflns_limit_l_max 21
_diffrn_reflns_limit_l_min -21
_diffrn_reflns_number 25054
_diffrn_reflns_point_group_measured_fraction_full 0.970
_diffrn_reflns_point_group_measured_fraction_max 0.939
_diffrn_reflns_theta_full 22.426
_diffrn_reflns_theta_max 25.080
_diffrn_reflns_theta_min 1.871
_exptl_absorpt_coefficient_mu 0.449
_exptl_crystal_density_diffrn 1.366
_exptl_crystal_description Needle
_exptl_crystal_F_000 1424
_refine_diff_density_max 0.384
_refine_diff_density_min -0.317
_refine_diff_density_rms 0.041
_refine_ls_extinction_coef 0.0083(7)
_refine_ls_extinction_expression Fc^*^=kFc[1+0.001xFc^2^\l^3^/sin(2\q)]^-1/4^
_refine_ls_extinction_method 'SHELXL-2018/3 (Sheldrick 2018)'
_refine_ls_goodness_of_fit_ref 1.054
_refine_ls_hydrogen_treatment constr
_refine_ls_matrix_type full
_refine_ls_number_parameters 457
_refine_ls_number_reflns 7806
_refine_ls_number_restraints 73
_refine_ls_restrained_S_all 1.053
_refine_ls_R_factor_all 0.0424
_refine_ls_R_factor_gt 0.0376
_refine_ls_shift/su_max 0.002
_refine_ls_shift/su_mean 0.000
_refine_ls_structure_factor_coef Fsqd
_refine_ls_weighting_details 'w=1/[\s^2^(Fo^2^)+(0.0590P)^2^+0.5652P] where P=(Fo^2^+2Fc^2^)/3'
_refine_ls_weighting_scheme calc
_refine_ls_wR_factor_gt 0.1095
_refine_ls_wR_factor_ref 0.1142
_reflns_Friedel_coverage 0.000
_reflns_number_gt 6737
_reflns_number_total 7806
_reflns_threshold_expression 'I > 2\s(I)'
_cod_data_source_file Bia_Pmono_252K.cif
_cod_data_source_block SC2_252K
_cod_depositor_comments 'Adding full bibliography for 2312165--2312274.cif.'
_cod_original_sg_symbol_H-M 'P 21/c'
_cod_database_code 2312194
_shelx_shelxl_version_number 2018/3
_shelx_space_group_comment
;
The symmetry employed for this shelxl refinement is uniquely defined
by the following loop, which should always be used as a source of
symmetry information in preference to the above space-group names.
They are only intended as comments.
;

loop_
_space_group_symop_operation_xyz
'x, y, z'
'-x, y+1/2, -z+1/2'
'-x, -y, -z'
'x, -y-1/2, z-1/2'

loop_
_atom_site_label
_atom_site_type_symbol
_atom_site_fract_x
_atom_site_fract_y
_atom_site_fract_z
_atom_site_U_iso_or_equiv
_atom_site_adp_type
_atom_site_occupancy
_atom_site_site_symmetry_order
_atom_site_calc_flag
_atom_site_refinement_flags_posn
_atom_site_refinement_flags_adp
_atom_site_refinement_flags_occupancy
_atom_site_disorder_assembly
_atom_site_disorder_group
Fe01 Fe 0.75888(2) 0.30364(2) 0.82518(2) 0.05241(9) Uani 1 1 d . . . . .
S002 S 0.54529(3) 0.34260(4) 0.92183(3) 0.07051(14) Uani 1 1 d . . . . .
S001 S 0.95211(4) 0.11508(4) 1.07029(4) 0.07729(16) Uani 1 1 d . . . . .
N005 N 0.71080(9) 0.14298(11) 0.79363(8) 0.0517(3) Uani 1 1 d . . . . .
N006 N 0.81099(11) 0.45670(12) 0.82152(10) 0.0668(4) Uani 1 1 d . . . . .
N003 N 0.66763(9) 0.31058(10) 0.68785(8) 0.0514(3) Uani 1 1 d . . . . .
N004 N 0.84817(9) 0.27522(10) 0.76615(8) 0.0511(3) Uani 1 1 d . . . . .
N002 N 0.67175(13) 0.36093(17) 0.86629(12) 0.0807(5) Uani 1 1 d . . . . .
N001 N 0.84772(11) 0.25440(13) 0.94438(9) 0.0661(4) Uani 1 1 d . . . . .
C015 C 0.63956(11) 0.21951(14) 0.65521(11) 0.0559(4) Uani 1 1 d . . . . .
H015 H 0.604949 0.213011 0.596406 0.067 Uiso 1 1 calc R U . . .
C016 C 0.66170(10) 0.12551(13) 0.71005(10) 0.0534(3) Uani 1 1 d . . . . .
C003 C 0.64811(10) 0.40013(13) 0.63188(10) 0.0523(3) Uani 1 1 d . . . . .
C021 C 0.85767(10) 0.17779(13) 0.72915(10) 0.0514(3) Uani 1 1 d . . . . .
C024 C 0.86633(11) -0.01632(14) 0.65564(11) 0.0580(4) Uani 1 1 d D . . . .
C007 C 0.60405(12) 0.58288(14) 0.60237(11) 0.0610(4) Uani 1 1 d . . . . .
H007 H 0.586541 0.646088 0.618582 0.073 Uiso 1 1 calc R U . . .
C012 C 0.56877(16) 0.85290(18) 0.36478(15) 0.0796(6) Uani 1 1 d . . . . .
H012 H 0.561561 0.912581 0.329962 0.096 Uiso 1 1 calc R U . . .
C010 C 0.55971(12) 0.66457(16) 0.38081(12) 0.0646(4) Uani 1 1 d . . . . .
H010 H 0.545116 0.597048 0.355755 0.078 Uiso 1 1 calc R U . . .
C022 C 0.83955(12) 0.17216(14) 0.64290(11) 0.0591(4) Uani 1 1 d . . . . .
H022 H 0.824078 0.233803 0.609218 0.071 Uiso 1 1 calc R U . . .
C008 C 0.62371(12) 0.49533(14) 0.65591(11) 0.0591(4) Uani 1 1 d . . . . .
H008 H 0.620616 0.500097 0.708321 0.071 Uiso 1 1 calc R U . . .
C025 C 0.88368(11) -0.00948(14) 0.74164(11) 0.0573(4) Uani 1 1 d . . . . .
H025 H 0.898385 -0.071177 0.775271 0.069 Uiso 1 1 calc R U . . .
C002 C 0.61921(13) 0.35256(14) 0.88961(11) 0.0595(4) Uani 1 1 d . . . . .
C004 C 0.65347(12) 0.39468(14) 0.55520(11) 0.0590(4) Uani 1 1 d . . . . .
H004 H 0.669932 0.330963 0.538631 0.071 Uiso 1 1 calc R U . . .
C020 C 0.73104(12) 0.05920(14) 0.84653(11) 0.0596(4) Uani 1 1 d . . . . .
H020 H 0.764296 0.070677 0.905066 0.072 Uiso 1 1 calc R U . . .
C005 C 0.63465(12) 0.48285(14) 0.50257(11) 0.0607(4) Uani 1 1 d . . . . .
H005 H 0.638725 0.477954 0.450643 0.073 Uiso 1 1 calc R U . . .
C009 C 0.59311(12) 0.67414(14) 0.46889(12) 0.0584(4) Uani 1 1 d . . . . .
C017 C 0.63353(13) 0.02533(15) 0.67795(13) 0.0684(5) Uani 1 1 d . . . . .
H017 H 0.599493 0.015401 0.619365 0.082 Uiso 1 1 calc R U . . .
C006 C 0.60975(11) 0.57894(13) 0.52498(11) 0.0553(4) Uani 1 1 d . . . . .
C018 C 0.65617(14) -0.06031(15) 0.73336(15) 0.0751(5) Uani 1 1 d . . . . .
H018 H 0.638240 -0.129212 0.712803 0.090 Uiso 1 1 calc R U . . .
C001 C 0.89171(12) 0.19732(13) 0.99753(11) 0.0568(4) Uani 1 1 d . . . . .
C011 C 0.54744(14) 0.75319(18) 0.32888(14) 0.0729(5) Uani 1 1 d . . . . .
H011 H 0.524639 0.745069 0.269422 0.087 Uiso 1 1 calc R U . . .
C026 C 0.87959(11) 0.08678(13) 0.77838(10) 0.0541(3) Uani 1 1 d . . . . .
H026 H 0.891664 0.090093 0.836426 0.065 Uiso 1 1 calc R U . . .
C028 C 0.86703(14) 0.46050(15) 0.78677(13) 0.0680(5) Uani 1 1 d . . . . .
C014 C 0.61271(15) 0.77618(16) 0.50331(14) 0.0740(5) Uani 1 1 d . . . . .
H014 H 0.634526 0.785299 0.562608 0.089 Uiso 1 1 calc R U . . .
C013 C 0.60053(18) 0.86445(17) 0.45146(16) 0.0856(6) Uani 1 1 d . . . . .
H013 H 0.614116 0.932377 0.475922 0.103 Uiso 1 1 calc R U . . .
C023 C 0.84432(13) 0.07620(16) 0.60700(11) 0.0641(4) Uani 1 1 d . . . . .
H023 H 0.832578 0.073240 0.549029 0.077 Uiso 1 1 calc R U . . .
C027 C 0.88217(12) 0.35992(14) 0.75436(12) 0.0628(4) Uani 1 1 d . . . . .
H027 H 0.916460 0.357267 0.725174 0.075 Uiso 1 1 calc R U . . .
C019 C 0.70522(13) -0.04293(15) 0.81879(13) 0.0681(5) Uani 1 1 d . . . . .
H019 H 0.720910 -0.099629 0.857675 0.082 Uiso 1 1 calc R U . . .
C032 C 0.79418(19) 0.54821(17) 0.85202(14) 0.0905(7) Uani 1 1 d . . . . .
H032 H 0.755228 0.547752 0.875925 0.109 Uiso 1 1 calc R U . . .
C031 C 0.8338(3) 0.6434(2) 0.8486(2) 0.1198(12) Uani 1 1 d . . . . .
H031 H 0.820944 0.706196 0.869685 0.144 Uiso 1 1 calc R U . . .
C029 C 0.9090(2) 0.55301(19) 0.78251(19) 0.0981(8) Uani 1 1 d . . . . .
H029 H 0.947951 0.552169 0.758629 0.118 Uiso 1 1 calc R U . . .
C030 C 0.8919(3) 0.6453(2) 0.8141(2) 0.1240(12) Uani 1 1 d . . . . .
H030 H 0.919235 0.708832 0.812359 0.149 Uiso 1 1 calc R U . . .
C1A C 0.8723(7) -0.1236(5) 0.6198(7) 0.067(2) Uani 0.53(3) 1 d DG . P A 1
C2A C 0.8252(7) -0.2076(6) 0.6311(7) 0.095(2) Uani 0.53(3) 1 d G . P A 1
H2A H 0.790369 -0.195622 0.658803 0.114 Uiso 0.53(3) 1 calc R U P A 1
C3A C 0.8303(9) -0.3094(5) 0.6008(7) 0.111(3) Uani 0.53(3) 1 d G . P A 1
H3A H 0.798872 -0.365537 0.608326 0.133 Uiso 0.53(3) 1 calc R U P A 1
C4A C 0.8824(8) -0.3272(8) 0.5594(7) 0.099(3) Uani 0.53(3) 1 d G . P A 1
H4A H 0.885851 -0.395296 0.539129 0.119 Uiso 0.53(3) 1 calc R U P A 1
C5A C 0.9295(6) -0.2432(12) 0.5481(7) 0.094(3) Uani 0.53(3) 1 d G . P A 1
H5A H 0.964329 -0.255139 0.520409 0.112 Uiso 0.53(3) 1 calc R U P A 1
C6A C 0.9244(6) -0.1414(10) 0.5784(7) 0.0800(19) Uani 0.53(3) 1 d G . P A 1
H6A H 0.955827 -0.085223 0.570885 0.096 Uiso 0.53(3) 1 calc R U P A 1
C1B C 0.8764(8) -0.1152(6) 0.6166(7) 0.074(3) Uani 0.47(3) 1 d DG . P A 2
C2B C 0.8451(10) -0.2131(7) 0.6293(6) 0.087(2) Uani 0.47(3) 1 d G . P A 2
H2B H 0.813050 -0.216188 0.660742 0.105 Uiso 0.47(3) 1 calc R U P A 2
C3B C 0.8617(13) -0.3062(6) 0.5949(6) 0.102(3) Uani 0.47(3) 1 d G . P A 2
H3B H 0.840814 -0.371671 0.603387 0.122 Uiso 0.47(3) 1 calc R U P A 2
C4B C 0.9097(11) -0.3016(10) 0.5478(6) 0.099(3) Uani 0.47(3) 1 d G . P A 2
H4B H 0.920790 -0.363888 0.524853 0.118 Uiso 0.47(3) 1 calc R U P A 2
C5B C 0.9409(7) -0.2037(14) 0.5352(7) 0.095(3) Uani 0.47(3) 1 d G . P A 2
H5B H 0.973002 -0.200621 0.503673 0.114 Uiso 0.47(3) 1 calc R U P A 2
C6B C 0.9243(7) -0.1106(10) 0.5695(8) 0.083(2) Uani 0.47(3) 1 d G . P A 2
H6B H 0.945238 -0.045137 0.561027 0.100 Uiso 0.47(3) 1 calc R U P A 2

loop_
_atom_site_aniso_label
_atom_site_aniso_U_11
_atom_site_aniso_U_22
_atom_site_aniso_U_33
_atom_site_aniso_U_23
_atom_site_aniso_U_13
_atom_site_aniso_U_12
Fe01 0.06324(16) 0.04899(14) 0.04483(14) 0.00056(8) 0.02334(11) 0.00285(9)
S002 0.0753(3) 0.0738(3) 0.0632(3) 0.0083(2) 0.0309(2) 0.0073(2)
S001 0.0895(4) 0.0666(3) 0.0704(3) 0.0163(2) 0.0297(3) 0.0122(2)
N005 0.0567(7) 0.0520(7) 0.0480(6) 0.0017(5) 0.0242(6) -0.0025(5)
N006 0.0827(10) 0.0509(7) 0.0524(7) -0.0060(6) 0.0158(7) 0.0057(7)
N003 0.0557(7) 0.0506(7) 0.0466(6) 0.0005(5) 0.0209(6) 0.0041(5)
N004 0.0567(7) 0.0482(6) 0.0461(6) 0.0022(5) 0.0202(6) 0.0010(5)
N002 0.0860(12) 0.0956(13) 0.0681(10) -0.0030(9) 0.0405(10) 0.0141(10)
N001 0.0773(10) 0.0675(9) 0.0486(7) 0.0004(6) 0.0228(7) 0.0058(7)
C015 0.0581(8) 0.0548(8) 0.0472(8) -0.0003(6) 0.0159(7) -0.0002(7)
C016 0.0538(8) 0.0523(8) 0.0521(8) -0.0014(6) 0.0211(7) -0.0022(6)
C003 0.0557(8) 0.0494(8) 0.0488(7) 0.0017(6) 0.0200(6) 0.0050(6)
C021 0.0527(8) 0.0527(8) 0.0503(8) 0.0018(6) 0.0239(7) 0.0032(6)
C024 0.0560(8) 0.0595(9) 0.0551(8) -0.0018(7) 0.0210(7) 0.0109(7)
C007 0.0735(10) 0.0519(8) 0.0604(9) 0.0012(7) 0.0317(8) 0.0132(7)
C012 0.0933(15) 0.0670(12) 0.0856(14) 0.0225(10) 0.0454(12) 0.0145(10)
C010 0.0671(10) 0.0627(10) 0.0638(10) 0.0043(8) 0.0282(9) 0.0074(8)
C022 0.0735(10) 0.0578(9) 0.0507(8) 0.0087(7) 0.0315(8) 0.0094(8)
C008 0.0707(10) 0.0570(9) 0.0522(8) 0.0008(7) 0.0291(8) 0.0098(7)
C025 0.0588(9) 0.0551(8) 0.0528(8) 0.0063(7) 0.0193(7) 0.0114(7)
C002 0.0733(10) 0.0548(9) 0.0453(8) 0.0028(6) 0.0212(8) 0.0127(8)
C004 0.0725(10) 0.0496(8) 0.0578(9) -0.0007(7) 0.0310(8) 0.0087(7)
C020 0.0671(10) 0.0570(9) 0.0558(9) 0.0060(7) 0.0277(8) -0.0059(7)
C005 0.0773(11) 0.0558(9) 0.0551(9) 0.0031(7) 0.0345(8) 0.0087(8)
C009 0.0611(9) 0.0538(8) 0.0629(10) 0.0062(7) 0.0294(8) 0.0090(7)
C017 0.0738(11) 0.0567(9) 0.0621(10) -0.0066(8) 0.0177(9) -0.0076(8)
C006 0.0578(8) 0.0512(8) 0.0566(8) 0.0029(7) 0.0246(7) 0.0063(6)
C018 0.0838(13) 0.0503(9) 0.0830(13) -0.0048(9) 0.0288(11) -0.0131(9)
C001 0.0680(10) 0.0558(9) 0.0482(8) -0.0059(7) 0.0266(8) -0.0031(7)
C011 0.0756(12) 0.0791(13) 0.0640(11) 0.0150(9) 0.0305(9) 0.0131(10)
C026 0.0576(8) 0.0576(8) 0.0460(7) 0.0041(6) 0.0215(7) 0.0051(7)
C028 0.0762(11) 0.0533(9) 0.0625(10) 0.0029(8) 0.0191(9) -0.0061(8)
C014 0.0967(15) 0.0565(10) 0.0706(12) 0.0025(9) 0.0381(11) 0.0072(10)
C013 0.1121(18) 0.0541(10) 0.0920(16) 0.0067(10) 0.0458(14) 0.0036(11)
C023 0.0765(11) 0.0684(10) 0.0492(8) 0.0011(7) 0.0291(8) 0.0122(9)
C027 0.0678(10) 0.0588(9) 0.0628(10) 0.0032(8) 0.0294(8) -0.0052(8)
C019 0.0727(11) 0.0549(9) 0.0746(11) 0.0118(8) 0.0300(9) -0.0065(8)
C032 0.1216(19) 0.0613(12) 0.0671(12) -0.0121(9) 0.0211(12) 0.0153(12)
C031 0.167(3) 0.0539(13) 0.097(2) -0.0180(12) 0.019(2) 0.0086(16)
C029 0.1093(19) 0.0620(12) 0.1049(18) 0.0094(12) 0.0298(15) -0.0181(12)
C030 0.157(3) 0.0554(14) 0.127(3) -0.0030(14) 0.032(2) -0.0197(16)
C1A 0.065(5) 0.062(3) 0.059(5) -0.016(3) 0.013(4) 0.017(3)
C2A 0.084(4) 0.063(3) 0.121(6) -0.022(3) 0.028(3) 0.003(3)
C3A 0.106(6) 0.072(3) 0.128(6) -0.026(3) 0.025(4) 0.009(3)
C4A 0.114(5) 0.073(3) 0.072(4) -0.016(3) 0.006(3) 0.029(3)
C5A 0.107(4) 0.079(5) 0.078(4) -0.013(4) 0.024(3) 0.046(4)
C6A 0.078(3) 0.074(4) 0.077(4) -0.017(3) 0.023(3) 0.024(3)
C1B 0.073(6) 0.076(4) 0.056(5) 0.008(4) 0.012(5) 0.028(4)
C2B 0.103(6) 0.073(4) 0.078(4) 0.005(3) 0.033(4) 0.029(4)
C3B 0.138(8) 0.071(4) 0.079(5) -0.005(3) 0.031(5) 0.026(4)
C4B 0.134(8) 0.066(4) 0.077(4) 0.001(4) 0.028(4) 0.044(5)
C5B 0.105(5) 0.083(5) 0.079(4) -0.004(4) 0.024(3) 0.041(4)
C6B 0.090(4) 0.081(4) 0.072(4) -0.004(4) 0.028(3) 0.040(4)

loop_
_atom_type_symbol
_atom_type_description
_atom_type_scat_dispersion_real
_atom_type_scat_dispersion_imag
_atom_type_scat_source
C C 0.0024 0.0013 'International Tables Vol C Tables 4.2.6.8 and 6.1.1.4'
H H 0.0000 0.0000 'International Tables Vol C Tables 4.2.6.8 and 6.1.1.4'
N N 0.0049 0.0027 'International Tables Vol C Tables 4.2.6.8 and 6.1.1.4'
S S 0.1051 0.1002 'International Tables Vol C Tables 4.2.6.8 and 6.1.1.4'
Fe Fe 0.3265 0.6960 'International Tables Vol C Tables 4.2.6.8 and 6.1.1.4'

loop_
_geom_angle_atom_site_label_1
_geom_angle_atom_site_label_2
_geom_angle_atom_site_label_3
_geom_angle
_geom_angle_site_symmetry_1
_geom_angle_site_symmetry_3
_geom_angle_publ_flag
N002 Fe01 N001 95.77(7) . . ?
N002 Fe01 N006 94.69(8) . . ?
N001 Fe01 N006 98.99(7) . . ?
N002 Fe01 N005 98.68(7) . . ?
N001 Fe01 N005 90.75(6) . . ?
N006 Fe01 N005 162.58(6) . . ?
N002 Fe01 N003 93.86(6) . . ?
N001 Fe01 N003 164.15(6) . . ?
N006 Fe01 N003 92.72(5) . . ?
N005 Fe01 N003 75.35(5) . . ?
N002 Fe01 N004 167.68(7) . . ?
N001 Fe01 N004 92.55(6) . . ?
N006 Fe01 N004 74.99(6) . . ?
N005 Fe01 N004 90.27(5) . . ?
N003 Fe01 N004 80.16(5) . . ?
C020 N005 C016 117.79(14) . . ?
C020 N005 Fe01 127.04(11) . . ?
C016 N005 Fe01 114.86(11) . . ?
C032 N006 C028 117.8(2) . . ?
C032 N006 Fe01 125.94(18) . . ?
C028 N006 Fe01 116.26(12) . . ?
C015 N003 C003 118.20(14) . . ?
C015 N003 Fe01 113.51(11) . . ?
C003 N003 Fe01 127.57(10) . . ?
C027 N004 C021 119.39(15) . . ?
C027 N004 Fe01 113.86(12) . . ?
C021 N004 Fe01 125.81(10) . . ?
C002 N002 Fe01 154.38(18) . . ?
C001 N001 Fe01 158.72(15) . . ?
N003 C015 C016 119.63(15) . . ?
N005 C016 C017 122.24(16) . . ?
N005 C016 C015 115.83(14) . . ?
C017 C016 C015 121.93(16) . . ?
C004 C003 C008 119.37(15) . . ?
C004 C003 N003 121.53(14) . . ?
C008 C003 N003 119.09(14) . . ?
C026 C021 C022 119.82(15) . . ?
C026 C021 N004 119.21(14) . . ?
C022 C021 N004 120.83(14) . . ?
C023 C024 C025 118.32(16) . . ?
C023 C024 C1B 119.1(5) . . ?
C025 C024 C1B 122.4(5) . . ?
C023 C024 C1A 123.2(4) . . ?
C025 C024 C1A 118.4(4) . . ?
C008 C007 C006 121.34(16) . . ?
C013 C012 C011 119.7(2) . . ?
C009 C010 C011 121.28(19) . . ?
C023 C022 C021 120.13(16) . . ?
C007 C008 C003 120.01(16) . . ?
C026 C025 C024 121.21(16) . . ?
N002 C002 S002 179.18(18) . . ?
C003 C004 C005 120.23(15) . . ?
N005 C020 C019 122.99(17) . . ?
C004 C005 C006 121.52(16) . . ?
C010 C009 C014 117.43(17) . . ?
C010 C009 C006 121.42(16) . . ?
C014 C009 C006 121.13(17) . . ?
C016 C017 C018 119.10(17) . . ?
C007 C006 C005 117.52(15) . . ?
C007 C006 C009 121.87(15) . . ?
C005 C006 C009 120.57(15) . . ?
C019 C018 C017 119.00(18) . . ?
N001 C001 S001 178.59(18) . . ?
C012 C011 C010 120.0(2) . . ?
C021 C026 C025 119.67(15) . . ?
N006 C028 C029 123.4(2) . . ?
N006 C028 C027 115.44(16) . . ?
C029 C028 C027 121.2(2) . . ?
C013 C014 C009 121.2(2) . . ?
C012 C013 C014 120.3(2) . . ?
C022 C023 C024 120.84(16) . . ?
N004 C027 C028 119.18(18) . . ?
C018 C019 C020 118.87(17) . . ?
N006 C032 C031 121.2(3) . . ?
C030 C031 C032 120.1(3) . . ?
C030 C029 C028 118.4(3) . . ?
C029 C030 C031 119.1(3) . . ?
C2A C1A C6A 120.0 . . ?
C2A C1A C024 117.9(5) . . ?
C6A C1A C024 122.1(5) . . ?
C1A C2A C3A 120.0 . . ?
C2A C3A C4A 120.0 . . ?
C5A C4A C3A 120.0 . . ?
C4A C5A C6A 120.0 . . ?
C5A C6A C1A 120.0 . . ?
C2B C1B C6B 120.0 . . ?
C2B C1B C024 122.7(7) . . ?
C6B C1B C024 117.2(7) . . ?
C1B C2B C3B 120.0 . . ?
C4B C3B C2B 120.0 . . ?
C3B C4B C5B 120.0 . . ?
C6B C5B C4B 120.0 . . ?
C5B C6B C1B 120.0 . . ?

loop_
_geom_bond_atom_site_label_1
_geom_bond_atom_site_label_2
_geom_bond_distance
_geom_bond_site_symmetry_2
_geom_bond_publ_flag
Fe01 N002 2.0521(19) . ?
Fe01 N001 2.0528(15) . ?
Fe01 N006 2.1236(17) . ?
Fe01 N005 2.1470(14) . ?
Fe01 N003 2.2031(13) . ?
Fe01 N004 2.2159(14) . ?
S002 C002 1.604(2) . ?
S001 C001 1.6053(18) . ?
N005 C020 1.330(2) . ?
N005 C016 1.334(2) . ?
N006 C032 1.340(3) . ?
N006 C028 1.343(3) . ?
N003 C015 1.267(2) . ?
N003 C003 1.417(2) . ?
N004 C027 1.268(2) . ?
N004 C021 1.415(2) . ?
N002 C002 1.147(3) . ?
N001 C001 1.148(2) . ?
C015 C016 1.449(2) . ?
C016 C017 1.368(2) . ?
C003 C004 1.366(2) . ?
C003 C008 1.383(2) . ?
C021 C026 1.369(2) . ?
C021 C022 1.381(2) . ?
C024 C023 1.379(3) . ?
C024 C025 1.382(2) . ?
C024 C1B 1.452(6) . ?
C024 C1A 1.495(5) . ?
C007 C008 1.374(2) . ?
C007 C006 1.381(2) . ?
C012 C013 1.357(3) . ?
C012 C011 1.367(3) . ?
C010 C009 1.375(3) . ?
C010 C011 1.380(3) . ?
C022 C023 1.366(3) . ?
C025 C026 1.374(2) . ?
C004 C005 1.372(2) . ?
C020 C019 1.366(3) . ?
C005 C006 1.384(2) . ?
C009 C014 1.383(3) . ?
C009 C006 1.479(2) . ?
C017 C018 1.372(3) . ?
C018 C019 1.360(3) . ?
C028 C029 1.382(3) . ?
C028 C027 1.443(3) . ?
C014 C013 1.375(3) . ?
C032 C031 1.385(4) . ?
C031 C030 1.372(5) . ?
C029 C030 1.360(4) . ?
C1A C2A 1.3900 . ?
C1A C6A 1.3900 . ?
C2A C3A 1.3900 . ?
C3A C4A 1.3900 . ?
C4A C5A 1.3900 . ?
C5A C6A 1.3900 . ?
C1B C2B 1.3900 . ?
C1B C6B 1.3900 . ?
C2B C3B 1.3900 . ?
C3B C4B 1.3900 . ?
C4B C5B 1.3900 . ?
C5B C6B 1.3900 . ?
